data_7120267
loop_
_publ_author_name
'Shen, Cheng'
'liu, yang'
'Zhu, Zhongqin'
'Xu, Yuangang'
'Lu, Ming'

_publ_section_title
;
 Self-assembly of silver(I)-based high-energy metal-organic frameworks
 (HE-MOFs) at ambient temperature and pressure: synthesis, structure and
 superior explosive performance
;
_journal_name_full 'Chem. Commun.'
_journal_paper_doi 10.1039/C7CC03869K
_journal_year 2017
_chemical_formula_moiety 'C3 H2 Ag N5 O6'
_chemical_formula_sum 'C3 H2 Ag N5 O6'
_chemical_formula_weight 311.97
_space_group_crystal_system monoclinic
_space_group_IT_number 14
_space_group_name_Hall '-P 2ybc'
_space_group_name_H-M_alt 'P 1 21/c 1'
_symmetry_space_group_name_Hall '-P 2ybc'
_symmetry_space_group_name_H-M 'P 1 21/c 1'
_atom_sites_solution_hydrogens difmap
_audit_creation_date 2017-04-19
_audit_creation_method
;
Olex2 1.2-beta
(compiled 2016.09.09 svn.r3337 for OlexSys, GUI svn.r5227)
;
_audit_update_record
;
2017-04-19 deposited with the CCDC.
2017-06-12 downloaded from the CCDC.
;
_cell_angle_alpha 90
_cell_angle_beta 101.245(3)
_cell_angle_gamma 90
_cell_formula_units_Z 4
_cell_length_a 10.346(2)
_cell_length_b 5.3225(11)
_cell_length_c 14.977(3)
_cell_measurement_reflns_used 2903
_cell_measurement_temperature 205
_cell_measurement_theta_max 27.657
_cell_measurement_theta_min 2.773
_cell_volume 808.9(3)
_computing_cell_refinement 'SAINT v7.68A (Bruker, 2009)'
_computing_data_reduction 'SAINT v7.68A (Bruker, 2009)'
_computing_molecular_graphics 'Olex2 (Dolomanov et al., 2009)'
_computing_publication_material 'Olex2 (Dolomanov et al., 2009)'
_computing_structure_refinement 'ShelXL (Sheldrick, 2015)'
_computing_structure_solution 'ShelXT (Sheldrick, 2015)'
_diffrn_ambient_temperature 205.0
_diffrn_measured_fraction_theta_full 0.988
_diffrn_measured_fraction_theta_max 0.990
_diffrn_measurement_device_type 'Bruker APEX-II CCD'
_diffrn_measurement_method '\f and \w scans'
_diffrn_radiation_monochromator graphite
_diffrn_radiation_type MoK\a
_diffrn_radiation_wavelength 0.71073
_diffrn_reflns_av_R_equivalents 0.0276
_diffrn_reflns_av_unetI/netI 0.0314
_diffrn_reflns_Laue_measured_fraction_full 0.988
_diffrn_reflns_Laue_measured_fraction_max 0.990
_diffrn_reflns_limit_h_max 13
_diffrn_reflns_limit_h_min -13
_diffrn_reflns_limit_k_max 6
_diffrn_reflns_limit_k_min -6
_diffrn_reflns_limit_l_max 19
_diffrn_reflns_limit_l_min -19
_diffrn_reflns_number 5618
_diffrn_reflns_point_group_measured_fraction_full 0.988
_diffrn_reflns_point_group_measured_fraction_max 0.990
_diffrn_reflns_theta_full 25.242
_diffrn_reflns_theta_max 27.737
_diffrn_reflns_theta_min 2.007
_diffrn_standards_number 0
_exptl_absorpt_coefficient_mu 2.516
_exptl_absorpt_correction_T_max 0.7456
_exptl_absorpt_correction_T_min 0.5098
_exptl_absorpt_correction_type multi-scan
_exptl_absorpt_process_details
;
SADABS-2008/1 (Bruker,2008) was used for absorption correction.
wR2(int) was 0.1188 before and 0.0439 after correction.
The Ratio of minimum to maximum transmission is 0.6837.
The \l/2 correction factor is 0.0015.
;
_exptl_crystal_colour colourless
_exptl_crystal_colour_primary colourless
_exptl_crystal_density_diffrn 2.562
_exptl_crystal_description block
_exptl_crystal_F_000 600
_exptl_crystal_size_max 0.26
_exptl_crystal_size_mid 0.14
_exptl_crystal_size_min 0.13
_refine_diff_density_max 0.814
_refine_diff_density_min -0.847
_refine_diff_density_rms 0.125
_refine_ls_extinction_method none
_refine_ls_goodness_of_fit_ref 1.144
_refine_ls_hydrogen_treatment constr
_refine_ls_matrix_type full
_refine_ls_number_parameters 136
_refine_ls_number_reflns 1873
_refine_ls_number_restraints 0
_refine_ls_restrained_S_all 1.144
_refine_ls_R_factor_all 0.0310
_refine_ls_R_factor_gt 0.0270
_refine_ls_shift/su_max 0.002
_refine_ls_shift/su_mean 0.000
_refine_ls_structure_factor_coef Fsqd
_refine_ls_weighting_details 'w=1/[\s^2^(Fo^2^)+(0.0463P)^2^+0.1452P] where P=(Fo^2^+2Fc^2^)/3'
_refine_ls_weighting_scheme calc
_refine_ls_wR_factor_gt 0.0791
_refine_ls_wR_factor_ref 0.0823
_reflns_Friedel_coverage 0.000
_reflns_number_gt 1675
_reflns_number_total 1873
_reflns_threshold_expression 'I > 2\s(I)'
_cod_data_source_file c7cc03869k2.cif
_cod_data_source_block mo_2017264-nlg-x-87_0m
_cod_database_code 7120267
_shelx_space_group_comment
;
The symmetry employed for this shelxl refinement is uniquely defined
by the following loop, which should always be used as a source of
symmetry information in preference to the above space-group names.
They are only intended as comments.
;
_olex2_refinement_description
;
1. Fixed Uiso
 At 1.5 times of:
  All O(H,H) groups
2.a Riding coordinates:
 O1(H1A,H1B)
;
_shelx_shelxl_version_number 2014/7
_olex2_submission_special_instructions 'No special instructions were received'

loop_
_space_group_symop_operation_xyz
'x, y, z'
'-x, y+1/2, -z+1/2'
'-x, -y, -z'
'x, -y-1/2, z-1/2'

loop_
_atom_site_label
_atom_site_type_symbol
_atom_site_fract_x
_atom_site_fract_y
_atom_site_fract_z
_atom_site_U_iso_or_equiv
_atom_site_adp_type
_atom_site_occupancy
_atom_site_site_symmetry_order
_atom_site_calc_flag
_atom_site_refinement_flags_posn
_atom_site_disorder_assembly
_atom_site_disorder_group
Ag1 Ag 0.17384(2) 0.64281(5) 0.77375(2) 0.03633(12) Uani 1 1 d . . .
O1 O 0.0005(2) 0.4046(4) 0.82075(14) 0.0301(4) Uani 1 1 d . . .
H1A H 0.0362 0.3171 0.8637 0.045 Uiso 1 1 d R . .
H1B H -0.0518 0.5093 0.8431 0.045 Uiso 1 1 d R . .
O2 O 0.4587(2) 0.8216(4) 0.72199(13) 0.0277(4) Uani 1 1 d . . .
O3 O 0.1838(2) 0.2799(4) 0.65150(13) 0.0309(5) Uani 1 1 d . . .
O4 O 0.0702(2) 0.2290(4) 0.51499(14) 0.0325(5) Uani 1 1 d . A -1
O5 O 0.1272(2) 0.5303(4) 0.39190(12) 0.0311(5) Uani 1 1 d . . .
O6 O 0.2699(2) 0.8196(4) 0.44261(14) 0.0291(4) Uani 1 1 d . . .
N1 N 0.3323(2) 0.7389(5) 0.68523(15) 0.0244(5) Uani 1 1 d . . .
N2 N 0.5428(2) 0.7768(5) 0.66422(15) 0.0261(5) Uani 1 1 d . . .
N3 N 0.5357(2) 0.5740(5) 0.52696(15) 0.0229(4) Uani 1 1 d . . .
N4 N 0.1561(2) 0.3425(4) 0.56917(15) 0.0217(5) Uani 1 1 d . . .
N5 N 0.2046(2) 0.6288(4) 0.45615(15) 0.0224(5) Uani 1 1 d . . .
C1 C 0.4719(3) 0.6631(5) 0.59422(18) 0.0208(5) Uani 1 1 d . . .
C2 C 0.3384(3) 0.6429(4) 0.60636(17) 0.0197(5) Uani 1 1 d . . .
C3 C 0.2262(2) 0.5403(5) 0.54374(16) 0.0205(5) Uani 1 1 d . . .

loop_
_atom_site_aniso_label
_atom_site_aniso_U_11
_atom_site_aniso_U_22
_atom_site_aniso_U_33
_atom_site_aniso_U_23
_atom_site_aniso_U_13
_atom_site_aniso_U_12
Ag1 0.03851(18) 0.0525(2) 0.02108(15) -0.00852(8) 0.01340(11) -0.00238(10)
O1 0.0352(11) 0.0309(10) 0.0246(10) 0.0003(8) 0.0067(8) 0.0063(9)
O2 0.0322(11) 0.0318(10) 0.0192(9) -0.0080(7) 0.0055(8) -0.0033(8)
O3 0.0407(12) 0.0348(11) 0.0179(9) 0.0060(8) 0.0075(8) -0.0059(9)
O4 0.0337(11) 0.0381(11) 0.0259(10) -0.0035(9) 0.0065(8) -0.0117(10)
O5 0.0333(11) 0.0421(12) 0.0155(8) 0.0008(8) -0.0012(8) -0.0049(9)
O6 0.0300(10) 0.0331(11) 0.0245(10) 0.0089(8) 0.0059(8) -0.0032(8)
N1 0.0264(12) 0.0291(12) 0.0185(10) -0.0019(9) 0.0062(9) 0.0015(10)
N2 0.0276(12) 0.0284(11) 0.0229(11) -0.0056(9) 0.0068(9) -0.0036(10)
N3 0.0206(10) 0.0297(11) 0.0195(10) -0.0040(9) 0.0063(8) -0.0024(9)
N4 0.0223(11) 0.0268(12) 0.0173(10) -0.0007(8) 0.0069(9) -0.0001(8)
N5 0.0198(10) 0.0313(12) 0.0166(10) 0.0040(8) 0.0051(8) 0.0031(9)
C1 0.0223(13) 0.0234(13) 0.0174(12) -0.0007(9) 0.0055(10) -0.0024(10)
C2 0.0209(12) 0.0221(12) 0.0168(11) 0.0025(8) 0.0052(9) 0.0023(9)
C3 0.0183(11) 0.0278(13) 0.0155(10) 0.0035(9) 0.0041(9) 0.0000(10)

loop_
_atom_type_symbol
_atom_type_description
_atom_type_scat_dispersion_real
_atom_type_scat_dispersion_imag
_atom_type_scat_source
C C 0.0033 0.0016 'International Tables Vol C Tables 4.2.6.8 and 6.1.1.4'
H H 0.0000 0.0000 'International Tables Vol C Tables 4.2.6.8 and 6.1.1.4'
Ag Ag -0.8971 1.1015 'International Tables Vol C Tables 4.2.6.8 and 6.1.1.4'
N N 0.0061 0.0033 'International Tables Vol C Tables 4.2.6.8 and 6.1.1.4'
O O 0.0106 0.0060 'International Tables Vol C Tables 4.2.6.8 and 6.1.1.4'

loop_
_geom_angle_atom_site_label_1
_geom_angle_atom_site_label_2
_geom_angle_atom_site_label_3
_geom_angle
_geom_angle_site_symmetry_1
_geom_angle_site_symmetry_3
O1 Ag1 O1 87.85(5) . 2_556
O1 Ag1 O5 78.57(6) 2_556 4_576
O1 Ag1 O5 84.58(7) . 4_576
O1 Ag1 O6 128.42(7) 2_556 4_576
O1 Ag1 O6 85.38(7) . 4_576
O6 Ag1 O5 49.91(6) 4_576 4_576
N1 Ag1 O1 156.50(8) . .
N1 Ag1 O1 93.74(8) . 2_556
N1 Ag1 O5 118.73(8) . 4_576
N1 Ag1 O6 111.29(7) . 4_576
Ag1 O1 Ag1 128.75(9) . 2_546
Ag1 O1 H1A 107.1 2_546 .
Ag1 O1 H1A 106.3 . .
Ag1 O1 H1B 108.9 . .
Ag1 O1 H1B 98.0 2_546 .
H1A O1 H1B 105.9 . .
N2 O2 N1 111.19(19) . .
N5 O5 Ag1 93.90(16) . 4_575
N5 O6 Ag1 96.08(15) . 4_575
O2 N1 Ag1 123.41(15) . .
C2 N1 Ag1 126.03(19) . .
C2 N1 O2 106.0(2) . .
C1 N2 O2 105.2(2) . .
N3 N3 C1 112.1(3) 3_666 .
O3 N4 C3 116.3(2) . .
O4 N4 O3 120.8(2) . .
O4 N4 C3 122.9(2) . .
O5 N5 O6 120.1(2) . .
O5 N5 C3 123.9(2) . .
O6 N5 C3 116.0(2) . .
N2 C1 N3 117.9(2) . .
N2 C1 C2 109.7(2) . .
N3 C1 C2 132.2(2) . .
N1 C2 C1 107.7(2) . .
N1 C2 C3 124.2(3) . .
C1 C2 C3 128.1(2) . .
N4 C3 C2 120.6(2) . .
N5 C3 N4 122.2(2) . .
N5 C3 C2 116.8(2) . .

loop_
_geom_bond_atom_site_label_1
_geom_bond_atom_site_label_2
_geom_bond_distance
_geom_bond_site_symmetry_2
Ag1 O1 2.411(2) .
Ag1 O1 2.491(2) 2_556
Ag1 O5 2.593(2) 4_576
Ag1 O6 2.539(2) 4_576
Ag1 N1 2.357(2) .
O1 Ag1 2.491(2) 2_546
O1 H1A 0.8218 .
O1 H1B 0.8868 .
O2 N1 1.388(3) .
O2 N2 1.362(3) .
O3 N4 1.255(3) .
O4 N4 1.237(3) .
O5 Ag1 2.593(2) 4_575
O5 N5 1.241(3) .
O6 Ag1 2.539(2) 4_575
O6 N5 1.258(3) .
N1 C2 1.300(3) .
N2 C1 1.305(3) .
N3 N3 1.259(4) 3_666
N3 C1 1.391(4) .
N4 C3 1.374(3) .
N5 C3 1.371(3) .
C1 C2 1.431(4) .
C2 C3 1.450(3) .

loop_
_geom_hbond_atom_site_label_D
_geom_hbond_atom_site_label_H
_geom_hbond_atom_site_label_A
_geom_hbond_distance_DH
_geom_hbond_distance_HA
_geom_hbond_distance_DA
_geom_hbond_angle_DHA
_geom_hbond_site_symmetry_A
O1 H1A O4 0.82 2.24 2.945(3) 144.4 4_566
O1 H1A O5 0.82 2.08 2.769(3) 141.2 4_566
O1 H1B O3 0.89 2.00 2.848(3) 160.2 2_556
O1 H1B O4 0.89 2.47 3.205(3) 141.2 2_556
O1 H1B N4 0.89 2.57 3.438(3) 167.5 2_556

loop_
_geom_torsion_atom_site_label_1
_geom_torsion_atom_site_label_2
_geom_torsion_atom_site_label_3
_geom_torsion_atom_site_label_4
_geom_torsion
_geom_torsion_site_symmetry_1
Ag1 O5 N5 O6 -1.3(2) 4_575
Ag1 O5 N5 C3 179.6(2) 4_575
Ag1 O6 N5 O5 1.3(3) 4_575
Ag1 O6 N5 C3 -179.49(19) 4_575
Ag1 N1 C2 C1 -155.80(17) .
Ag1 N1 C2 C3 25.2(4) .
O2 N1 C2 C1 0.8(3) .
O2 N1 C2 C3 -178.2(2) .
O2 N2 C1 N3 -174.4(2) .
O2 N2 C1 C2 2.1(3) .
O3 N4 C3 N5 -179.3(2) .
O3 N4 C3 C2 8.8(4) .
O4 N4 C3 N5 1.0(4) .
O4 N4 C3 C2 -170.9(2) .
O5 N5 C3 N4 -4.7(4) .
O5 N5 C3 C2 167.5(2) .
O6 N5 C3 N4 176.1(2) .
O6 N5 C3 C2 -11.7(3) .
N1 O2 N2 C1 -1.6(3) .
N1 C2 C3 N4 -59.8(4) .
N1 C2 C3 N5 127.9(3) .
N2 O2 N1 Ag1 157.83(17) .
N2 O2 N1 C2 0.5(3) .
N2 C1 C2 N1 -1.9(3) .
N2 C1 C2 C3 177.1(2) .
N3 N3 C1 N2 166.6(3) 3_666
N3 N3 C1 C2 -8.9(5) 3_666
N3 C1 C2 N1 174.0(3) .
N3 C1 C2 C3 -7.1(5) .
C1 C2 C3 N4 121.5(3) .
C1 C2 C3 N5 -50.8(4) .
